data_4082457
loop_
_publ_author_name
'Grabulosa, Arnald'
'Doran, S\'ean'
'Brandariz, Guillem'
'Muller, Guillermo'
'Benet-Buchholz, Jordi'
'Riera, Antoni'
'Verdaguer, Xavier'

_publ_section_title
;
 Nickel(II) and Palladium(II) Complexes of the Small-Bite-Angle
 P-Stereogenic Diphosphine Ligand MaxPHOS and Its Monosulfide
;
_journal_issue 3
_journal_name_full Organometallics
_journal_page_first 692
_journal_paper_doi 10.1021/om400952y
_journal_volume 33
_journal_year 2014
_chemical_absolute_configuration ad
_chemical_formula_sum 'C17 H38 B F4 N P2 Pd'
_chemical_formula_weight 511.63
_chemical_name_systematic
; 
 ? 
;
_space_group_IT_number 4
_symmetry_cell_setting monoclinic
_symmetry_space_group_name_Hall 'P 2yb'
_symmetry_space_group_name_H-M 'P 1 21 1'
_atom_sites_solution_hydrogens geom
_atom_sites_solution_primary direct
_atom_sites_solution_secondary difmap
_audit_creation_method SHELXL-97
_cell_angle_alpha 90.00
_cell_angle_beta 101.492(2)
_cell_angle_gamma 90.00
_cell_formula_units_Z 4
_cell_length_a 10.4941(5)
_cell_length_b 15.5535(7)
_cell_length_c 14.7277(7)
_cell_measurement_reflns_used 9897
_cell_measurement_temperature 100(2)
_cell_measurement_theta_max 32.38
_cell_measurement_theta_min 2.37
_cell_volume 2355.66(19)
_computing_cell_refinement 'Bruker APEX2 v2011.4-0'
_computing_data_collection 'Bruker APEX2 v2011.4-0'
_computing_data_reduction 'Bruker SAINT V7.60A'
_computing_molecular_graphics 'Bruker SHELXTL'
_computing_publication_material 'Bruker SHELXTL'
_computing_structure_refinement 'SHELXS-97 (Sheldrick, 2008)'
_computing_structure_solution Sir2011
_diffrn_ambient_temperature 100(2)
_diffrn_detector_area_resol_mean 512
_diffrn_detector_type '4K CCD area detector APEX II'
_diffrn_measured_fraction_theta_full 0.999
_diffrn_measured_fraction_theta_max 0.915
_diffrn_measurement_device_type 'APEX DUO Kappa 4-axis goniometer'
_diffrn_measurement_method
;
 Fullsphere data collection, phi and omega scans
;
_diffrn_measurement_specimen_support 'magnetic support whith MicroMount'
_diffrn_radiation_monochromator 'Quazar MX Multilayer Optics'
_diffrn_radiation_type MoK\a
_diffrn_radiation_wavelength 0.71073
_diffrn_reflns_av_R_equivalents 0.0470
_diffrn_reflns_av_sigmaI/netI 0.0721
_diffrn_reflns_limit_h_max 14
_diffrn_reflns_limit_h_min -15
_diffrn_reflns_limit_k_max 23
_diffrn_reflns_limit_k_min -22
_diffrn_reflns_limit_l_max 22
_diffrn_reflns_limit_l_min -21
_diffrn_reflns_number 26953
_diffrn_reflns_theta_full 27.50
_diffrn_reflns_theta_max 33.23
_diffrn_reflns_theta_min 1.92
_diffrn_source 'Micorfocus source E025 IuS'
_diffrn_source_current 0.6
_diffrn_source_power 50
_diffrn_source_size '0.2 mm x 0.2 mm fine focus'
_diffrn_source_type 'Bruker APEX DUO'
_exptl_absorpt_coefficient_mu 0.956
_exptl_absorpt_correction_T_max 0.8698
_exptl_absorpt_correction_T_min 0.7307
_exptl_absorpt_correction_type empirical
_exptl_absorpt_process_details
; 
 SADABS Version 2008/1 Bruker-Nonius
 Blessing, Acta Cryst. (1995) A51 33-38
;
_exptl_crystal_colour colourless
_exptl_crystal_density_diffrn 1.443
_exptl_crystal_density_method 'not measured'
_exptl_crystal_description plate
_exptl_crystal_F_000 1056
_exptl_crystal_size_max 0.35
_exptl_crystal_size_mid 0.30
_exptl_crystal_size_min 0.10
_refine_diff_density_max 3.850
_refine_diff_density_min -2.828
_refine_diff_density_rms 0.154
_refine_ls_abs_structure_details 'Flack H D (1983), Acta Cryst. A39, 876-881'
_refine_ls_abs_structure_Flack 0.00(2)
_refine_ls_extinction_method none
_refine_ls_goodness_of_fit_ref 1.070
_refine_ls_hydrogen_treatment noref
_refine_ls_matrix_type full
_refine_ls_number_parameters 527
_refine_ls_number_reflns 14806
_refine_ls_number_restraints 39
_refine_ls_restrained_S_all 1.069
_refine_ls_R_factor_all 0.0626
_refine_ls_R_factor_gt 0.0573
_refine_ls_shift/su_max 0.001
_refine_ls_shift/su_mean 0.000
_refine_ls_structure_factor_coef Fsqd
_refine_ls_weighting_details 'calc w=1/[\s^2^(Fo^2^)+(0.1022P)^2^+0.0000P] where P=(Fo^2^+2Fc^2^)/3'
_refine_ls_weighting_scheme calc
_refine_ls_wR_factor_gt 0.1487
_refine_ls_wR_factor_ref 0.1553
_reflns_number_gt 13553
_reflns_number_total 14806
_reflns_threshold_expression >2sigma(I)
_cod_data_source_file om400952y_si_002.cif
_cod_data_source_block Pd4
_cod_depositor_comments
;
The following automatic conversions were performed:
'_diffrn_measurement_specimen_suppport' tag replaced with
'_diffrn_measurement_specimen_support'.

Automatic conversion script
Id: cif_correct_tags 1440 2010-10-19 06:21:57Z saulius 

The following automatic conversions were performed:

'_symmetry_cell_setting' value 'Monoclinic' changed to 'monoclinic'
according to
/usr/data/users/saulius/automatic-downloads/current/ACS/lib/dictionaries/cif_core.dic
dictionary named 'cif_core.dic' version 2.4.2 from 2011-04-26.

Automatic conversion script
Id: cif_fix_values 2281 2013-09-26 08:29:07Z andrius 
;
_cod_original_sg_symbol_H-M P2(1)
_cod_database_code 4082457

loop_
_symmetry_equiv_pos_as_xyz
'x, y, z'
'-x, y+1/2, -z'

loop_
_atom_site_label
_atom_site_type_symbol
_atom_site_fract_x
_atom_site_fract_y
_atom_site_fract_z
_atom_site_U_iso_or_equiv
_atom_site_adp_type
_atom_site_occupancy
_atom_site_symmetry_multiplicity
_atom_site_calc_flag
_atom_site_refinement_flags
_atom_site_disorder_assembly
_atom_site_disorder_group
Pd1A Pd 0.41367(3) 0.936836(18) 0.71417(2) 0.01474(7) Uani 1 1 d . . .
Pd1B Pd 0.95880(3) 0.646313(18) 0.87970(2) 0.01523(7) Uani 1 1 d . . .
P1A P 0.45584(11) 1.07874(7) 0.75031(7) 0.01593(19) Uani 1 1 d . . .
P2A P 0.58419(11) 0.97988(7) 0.64876(8) 0.0162(2) Uani 1 1 d . . .
N1A N 0.5655(4) 1.0834(2) 0.6804(3) 0.0180(7) Uani 1 1 d . . .
H1A H 0.6034 1.1284 0.6644 0.022 Uiso 1 1 calc R . .
C1A C 0.2516(5) 0.8901(3) 0.7721(3) 0.0213(8) Uani 1 1 d . . .
H1AA H 0.1840 0.9306 0.7763 0.026 Uiso 1 1 d R . .
H1AB H 0.3199 0.8799 0.8248 0.026 Uiso 1 1 d R . .
C2A C 0.2514(5) 0.8463(3) 0.6885(3) 0.0200(8) Uani 1 1 d . . .
C3A C 0.3673(5) 0.8027(3) 0.6811(4) 0.0209(8) Uani 1 1 d . . .
H3AA H 0.3790 0.7821 0.6219 0.025 Uiso 1 1 d R . .
H3AB H 0.4341 0.7938 0.7351 0.025 Uiso 1 1 d R . .
C4A C 0.1451(5) 0.8612(3) 0.6042(4) 0.0257(9) Uani 1 1 d . . .
H4A1 H 0.1195 0.9205 0.6018 0.039 Uiso 1 1 calc R . .
H4A2 H 0.0715 0.8257 0.6081 0.039 Uiso 1 1 calc R . .
H4A3 H 0.1767 0.8468 0.5493 0.039 Uiso 1 1 calc R . .
C5A C 0.5389(5) 1.1139(3) 0.8643(3) 0.0217(8) Uani 1 1 d . . .
H5A1 H 0.6033 1.1561 0.8579 0.033 Uiso 1 1 calc R . .
H5A2 H 0.5803 1.0656 0.8986 0.033 Uiso 1 1 calc R . .
H5A3 H 0.4770 1.1387 0.8967 0.033 Uiso 1 1 calc R . .
C6A C 0.3298(5) 1.1624(3) 0.7147(3) 0.0208(8) Uani 1 1 d . . .
C7A C 0.2689(6) 1.1502(4) 0.6120(4) 0.0348(12) Uani 1 1 d . . .
H7A1 H 0.2029 1.1929 0.5933 0.052 Uiso 1 1 calc R . .
H7A2 H 0.2307 1.0940 0.6028 0.052 Uiso 1 1 calc R . .
H7A3 H 0.3349 1.1559 0.5757 0.052 Uiso 1 1 calc R . .
C8A C 0.2269(5) 1.1500(3) 0.7733(4) 0.0262(9) Uani 1 1 d . . .
H8A1 H 0.2020 1.0906 0.7721 0.039 Uiso 1 1 calc R . .
H8A2 H 0.1523 1.1846 0.7487 0.039 Uiso 1 1 calc R . .
H8A3 H 0.2617 1.1671 0.8360 0.039 Uiso 1 1 calc R . .
C9A C 0.3898(6) 1.2520(3) 0.7287(4) 0.0270(10) Uani 1 1 d . . .
H9A1 H 0.4173 1.2632 0.7938 0.041 Uiso 1 1 calc R . .
H9A2 H 0.3265 1.2941 0.7018 0.041 Uiso 1 1 calc R . .
H9A3 H 0.4635 1.2551 0.6993 0.041 Uiso 1 1 calc R . .
C10A C 0.7524(4) 0.9464(3) 0.7051(3) 0.0213(8) Uani 1 1 d . . .
C11A C 0.7693(5) 0.9697(4) 0.8085(4) 0.0272(10) Uani 1 1 d . . .
H11A H 0.8502 0.9468 0.8418 0.041 Uiso 1 1 calc R . .
H11B H 0.6989 0.9456 0.8330 0.041 Uiso 1 1 calc R . .
H11C H 0.7693 1.0311 0.8153 0.041 Uiso 1 1 calc R . .
C12A C 0.8587(5) 0.9926(4) 0.6654(4) 0.0309(11) Uani 1 1 d . . .
H12A H 0.8546 0.9744 0.6026 0.046 Uiso 1 1 calc R . .
H12B H 0.9425 0.9786 0.7019 0.046 Uiso 1 1 calc R . .
H12C H 0.8453 1.0536 0.6668 0.046 Uiso 1 1 calc R . .
C13A C 0.7656(6) 0.8486(4) 0.6990(4) 0.0316(11) Uani 1 1 d . . .
H13A H 0.6980 0.8213 0.7239 0.047 Uiso 1 1 calc R . .
H13B H 0.8488 0.8310 0.7338 0.047 Uiso 1 1 calc R . .
H13C H 0.7583 0.8320 0.6353 0.047 Uiso 1 1 calc R . .
C14A C 0.5602(5) 0.9790(3) 0.5196(3) 0.0209(8) Uani 1 1 d . . .
C15A C 0.6216(6) 1.0589(4) 0.4841(4) 0.0297(11) Uani 1 1 d . . .
H15A H 0.6052 1.0580 0.4176 0.045 Uiso 1 1 calc R . .
H15B H 0.7137 1.0586 0.5078 0.045 Uiso 1 1 calc R . .
H15C H 0.5843 1.1098 0.5048 0.045 Uiso 1 1 calc R . .
C16A C 0.6131(7) 0.8972(4) 0.4832(4) 0.0341(12) Uani 1 1 d . . .
H16A H 0.7060 0.8958 0.5027 0.051 Uiso 1 1 calc R . .
H16B H 0.5906 0.8966 0.4168 0.051 Uiso 1 1 calc R . .
H16C H 0.5761 0.8479 0.5074 0.051 Uiso 1 1 calc R . .
C17A C 0.4121(5) 0.9804(4) 0.4836(3) 0.0273(10) Uani 1 1 d . . .
H17A H 0.3742 0.9297 0.5041 0.041 Uiso 1 1 calc R . .
H17B H 0.3940 0.9821 0.4171 0.041 Uiso 1 1 calc R . .
H17C H 0.3758 1.0304 0.5071 0.041 Uiso 1 1 calc R . .
C1B C 1.1101(6) 0.7416(4) 0.9195(4) 0.0304(11) Uani 1 1 d . . .
H1BA H 1.1983 0.7215 0.9312 0.036 Uiso 1 1 d R . .
H1BB H 1.0721 0.7653 0.8600 0.036 Uiso 1 1 d R . .
C2B C 1.0383(5) 0.7371(3) 0.9890(3) 0.0214(8) Uani 1 1 d . . .
C3B C 0.9031(5) 0.7490(3) 0.9650(3) 0.0226(9) Uani 1 1 d . . .
H3BA H 0.8496 0.7336 1.0083 0.027 Uiso 1 1 d R . .
H3BB H 0.8643 0.7727 0.9057 0.027 Uiso 1 1 d R . .
C4B C 1.0962(6) 0.6993(4) 1.0835(4) 0.0339(12) Uani 1 1 d . . .
H4B1 H 1.1435 0.7431 1.1221 0.051 Uiso 1 1 calc R . .
H4B2 H 1.1539 0.6531 1.0762 0.051 Uiso 1 1 calc R . .
H4B3 H 1.0276 0.6779 1.1117 0.051 Uiso 1 1 calc R . .
C5B C 0.6483(5) 0.6046(4) 0.7505(4) 0.0296(11) Uani 1 1 d . . .
H5B1 H 0.5877 0.5601 0.7260 0.044 Uiso 1 1 calc R . .
H5B2 H 0.6794 0.6320 0.7007 0.044 Uiso 1 1 calc R . .
H5B3 H 0.6058 0.6464 0.7823 0.044 Uiso 1 1 calc R . .
C6B C 0.7082(5) 0.4896(3) 0.9066(4) 0.0247(9) Uani 1 1 d . . .
C7B C 0.6182(5) 0.5459(4) 0.9519(4) 0.0322(11) Uani 1 1 d . . .
H7B1 H 0.6679 0.5912 0.9865 0.048 Uiso 1 1 calc R . .
H7B2 H 0.5789 0.5114 0.9929 0.048 Uiso 1 1 calc R . .
H7B3 H 0.5515 0.5703 0.9048 0.048 Uiso 1 1 calc R . .
C8B C 0.6300(6) 0.4162(4) 0.8497(5) 0.0382(14) Uani 1 1 d . . .
H8B1 H 0.5919 0.3803 0.8901 0.057 Uiso 1 1 calc R . .
H8B2 H 0.6873 0.3824 0.8206 0.057 Uiso 1 1 calc R . .
H8B3 H 0.5626 0.4404 0.8030 0.057 Uiso 1 1 calc R . .
C9B C 0.8127(7) 0.4506(4) 0.9821(4) 0.0366(13) Uani 1 1 d . . .
H9B1 H 0.7726 0.4151 1.0217 0.055 Uiso 1 1 calc R . .
H9B2 H 0.8608 0.4958 1.0180 0.055 Uiso 1 1 calc R . .
H9B3 H 0.8707 0.4164 0.9542 0.055 Uiso 1 1 calc R . .
C10B C 1.0364(5) 0.5743(3) 0.6660(3) 0.0203(8) Uani 1 1 d . . .
C11B C 0.9126(6) 0.6262(4) 0.6245(4) 0.0317(11) Uani 1 1 d . . .
H11D H 0.9203 0.6489 0.5652 0.048 Uiso 1 1 calc R . .
H11E H 0.9027 0.6728 0.6654 0.048 Uiso 1 1 calc R . .
H11F H 0.8380 0.5893 0.6173 0.048 Uiso 1 1 calc R . .
C12B C 1.1523(6) 0.6351(3) 0.6712(4) 0.0297(11) Uani 1 1 d . . .
H12D H 1.1457 0.6811 0.7135 0.045 Uiso 1 1 calc R . .
H12E H 1.1523 0.6584 0.6109 0.045 Uiso 1 1 calc R . .
H12F H 1.2316 0.6040 0.6925 0.045 Uiso 1 1 calc R . .
C13B C 1.0471(6) 0.4964(3) 0.6030(4) 0.0294(11) Uani 1 1 d . . .
H13D H 1.1257 0.4654 0.6271 0.044 Uiso 1 1 calc R . .
H13E H 1.0488 0.5161 0.5415 0.044 Uiso 1 1 calc R . .
H13F H 0.9736 0.4593 0.6014 0.044 Uiso 1 1 calc R . .
C14B C 1.1431(4) 0.4628(3) 0.8390(3) 0.0189(8) Uani 1 1 d . . .
C15B C 1.2790(5) 0.4834(4) 0.8199(5) 0.0320(11) Uani 1 1 d . . .
H15D H 1.2774 0.4785 0.7547 0.048 Uiso 1 1 calc R . .
H15E H 1.3412 0.4435 0.8530 0.048 Uiso 1 1 calc R . .
H15F H 1.3032 0.5408 0.8400 0.048 Uiso 1 1 calc R . .
C16B C 1.1039(5) 0.3712(3) 0.8077(4) 0.0258(9) Uani 1 1 d . . .
H16D H 1.1687 0.3316 0.8382 0.039 Uiso 1 1 calc R . .
H16E H 1.0967 0.3668 0.7419 0.039 Uiso 1 1 calc R . .
H16F H 1.0216 0.3576 0.8234 0.039 Uiso 1 1 calc R . .
C17B C 1.1534(6) 0.4691(4) 0.9451(4) 0.0311(11) Uani 1 1 d . . .
H17D H 1.2101 0.4248 0.9752 0.047 Uiso 1 1 calc R . .
H17E H 1.0687 0.4622 0.9595 0.047 Uiso 1 1 calc R . .
H17F H 1.1879 0.5243 0.9665 0.047 Uiso 1 1 calc R . .
P1B P 0.78459(11) 0.55786(7) 0.83109(8) 0.0164(2) Uani 1 1 d . . .
P2B P 1.01870(10) 0.54282(7) 0.78452(7) 0.01473(19) Uani 1 1 d . . .
N1B N 0.8719(4) 0.4939(2) 0.7734(3) 0.0164(6) Uani 1 1 d . . .
H1B H 0.8473 0.4467 0.7447 0.020 Uiso 1 1 calc R . .
B1A B 0.7813(5) 0.2651(3) 0.6289(3) 0.0272(11) Uani 1 1 d D . .
F1A F 0.8161(8) 0.3500(4) 0.6482(7) 0.0304(15) Uani 0.70 1 d PDU A 1
F2A F 0.8754(9) 0.2214(6) 0.5950(9) 0.066(3) Uani 0.70 1 d PDU A 1
F3A F 0.6667(9) 0.2623(8) 0.5616(7) 0.051(3) Uani 0.70 1 d PDU A 1
F4A F 0.7577(16) 0.2246(7) 0.7075(7) 0.051(2) Uani 0.70 1 d PDU A 1
F1A' F 0.7814(18) 0.3502(7) 0.6586(18) 0.037(4) Uani 0.30 1 d PDU A 2
F2A' F 0.9044(14) 0.2442(15) 0.615(2) 0.072(5) Uani 0.30 1 d PDU A 2
F3A' F 0.694(2) 0.2539(18) 0.5473(14) 0.049(5) Uani 0.30 1 d PDU A 2
F4A' F 0.750(4) 0.2112(15) 0.6959(16) 0.051(4) Uani 0.30 1 d PDU A 2
B1B B 0.5455(5) 0.7962(4) 0.9511(4) 0.0221(10) Uani 1 1 d . . .
F1B F 0.6234(3) 0.7727(3) 1.0350(2) 0.0328(7) Uani 1 1 d . . .
F2B F 0.6052(4) 0.7732(3) 0.8793(2) 0.0420(9) Uani 1 1 d . . .
F3B F 0.4279(4) 0.7556(4) 0.9405(4) 0.0700(17) Uani 1 1 d . . .
F4B F 0.5287(5) 0.8845(3) 0.9482(3) 0.0491(11) Uani 1 1 d . . .

loop_
_atom_site_aniso_label
_atom_site_aniso_U_11
_atom_site_aniso_U_22
_atom_site_aniso_U_33
_atom_site_aniso_U_23
_atom_site_aniso_U_13
_atom_site_aniso_U_12
Pd1A 0.01511(13) 0.01281(12) 0.01815(13) -0.00061(11) 0.00775(10) -0.00180(11)
Pd1B 0.01323(12) 0.01476(13) 0.01954(14) -0.00475(11) 0.00775(10) -0.00272(11)
P1A 0.0172(5) 0.0146(4) 0.0180(4) -0.0022(4) 0.0085(4) -0.0019(4)
P2A 0.0176(5) 0.0153(4) 0.0183(5) -0.0030(4) 0.0097(4) -0.0023(4)
N1A 0.0189(16) 0.0155(15) 0.0222(16) -0.0036(13) 0.0108(13) -0.0054(13)
C1A 0.0167(18) 0.022(2) 0.028(2) 0.0034(17) 0.0108(17) -0.0028(16)
C2A 0.0203(19) 0.0138(17) 0.027(2) 0.0039(16) 0.0074(16) -0.0026(15)
C3A 0.0200(19) 0.0151(17) 0.028(2) 0.0004(16) 0.0067(17) -0.0008(15)
C4A 0.023(2) 0.026(2) 0.027(2) -0.0023(19) 0.0024(18) -0.0002(19)
C5A 0.022(2) 0.025(2) 0.0195(18) -0.0038(17) 0.0068(16) -0.0013(17)
C6A 0.024(2) 0.0172(19) 0.0222(19) -0.0007(15) 0.0077(16) 0.0024(16)
C7A 0.043(3) 0.031(2) 0.027(2) -0.004(2) -0.001(2) 0.015(3)
C8A 0.023(2) 0.0205(19) 0.038(2) -0.007(2) 0.0124(19) 0.0011(19)
C9A 0.033(2) 0.0183(19) 0.034(2) 0.0026(18) 0.017(2) 0.0014(19)
C10A 0.0178(18) 0.023(2) 0.0252(19) -0.0020(17) 0.0088(15) 0.0018(16)
C11A 0.024(2) 0.034(3) 0.025(2) -0.004(2) 0.0077(18) -0.001(2)
C12A 0.018(2) 0.039(3) 0.040(3) 0.002(2) 0.015(2) 0.000(2)
C13A 0.037(3) 0.026(2) 0.033(3) 0.001(2) 0.012(2) 0.011(2)
C14A 0.027(2) 0.0203(19) 0.0182(18) -0.0029(16) 0.0124(16) -0.0055(17)
C15A 0.034(3) 0.034(3) 0.024(2) 0.001(2) 0.0123(19) -0.010(2)
C16A 0.044(3) 0.032(3) 0.030(3) -0.009(2) 0.018(2) 0.005(2)
C17A 0.030(2) 0.034(3) 0.0184(19) 0.0001(19) 0.0058(18) -0.006(2)
C1B 0.027(2) 0.025(2) 0.044(3) -0.015(2) 0.018(2) -0.0137(19)
C2B 0.0201(19) 0.0187(18) 0.026(2) -0.0114(16) 0.0056(16) -0.0029(16)
C3B 0.020(2) 0.022(2) 0.026(2) -0.0053(17) 0.0062(17) 0.0010(17)
C4B 0.032(3) 0.036(3) 0.029(2) -0.009(2) -0.005(2) 0.008(2)
C5B 0.021(2) 0.034(3) 0.033(2) -0.008(2) 0.0023(19) 0.008(2)
C6B 0.024(2) 0.021(2) 0.034(2) -0.0052(19) 0.0186(19) -0.0057(18)
C7B 0.027(2) 0.027(2) 0.049(3) -0.009(2) 0.026(2) -0.005(2)
C8B 0.035(3) 0.026(2) 0.064(4) -0.019(3) 0.035(3) -0.017(2)
C9B 0.044(3) 0.033(3) 0.039(3) 0.013(2) 0.023(3) 0.004(2)
C10B 0.028(2) 0.0163(17) 0.0196(18) -0.0034(15) 0.0114(16) -0.0048(17)
C11B 0.039(3) 0.031(3) 0.025(2) 0.006(2) 0.007(2) 0.002(2)
C12B 0.039(3) 0.023(2) 0.036(2) -0.005(2) 0.027(2) -0.010(2)
C13B 0.044(3) 0.024(2) 0.024(2) -0.0068(19) 0.017(2) -0.008(2)
C14B 0.0153(17) 0.0191(18) 0.0235(19) 0.0002(16) 0.0066(15) 0.0033(15)
C15B 0.018(2) 0.033(3) 0.048(3) -0.001(2) 0.014(2) 0.0043(19)
C16B 0.028(2) 0.0179(19) 0.033(2) 0.0047(18) 0.0109(19) 0.0056(18)
C17B 0.030(3) 0.037(3) 0.025(2) 0.002(2) 0.0042(19) 0.010(2)
P1B 0.0123(4) 0.0160(4) 0.0224(5) -0.0054(4) 0.0073(4) -0.0020(4)
P2B 0.0132(4) 0.0145(4) 0.0186(4) -0.0034(4) 0.0080(4) -0.0023(4)
N1B 0.0144(15) 0.0143(15) 0.0227(16) -0.0045(13) 0.0086(13) -0.0032(12)
B1A 0.036(3) 0.019(2) 0.028(3) 0.000(2) 0.009(2) -0.006(2)
F1A 0.031(4) 0.022(2) 0.039(3) -0.007(2) 0.011(3) -0.013(2)
F2A 0.074(5) 0.038(4) 0.098(7) -0.007(4) 0.048(5) 0.011(4)
F3A 0.073(5) 0.032(3) 0.039(4) -0.005(3) -0.012(4) -0.011(4)
F4A 0.069(4) 0.049(4) 0.033(4) 0.005(4) 0.005(4) -0.040(4)
F1A' 0.035(9) 0.016(5) 0.055(8) -0.018(5) -0.004(7) -0.013(5)
F2A' 0.068(9) 0.061(10) 0.099(11) -0.007(9) 0.043(9) 0.012(8)
F3A' 0.082(9) 0.035(7) 0.024(6) -0.008(5) -0.005(7) -0.020(7)
F4A' 0.071(7) 0.048(7) 0.026(6) 0.005(6) -0.007(6) -0.052(6)
B1B 0.018(2) 0.027(2) 0.023(2) 0.0034(19) 0.0063(18) 0.0039(19)
F1B 0.0271(15) 0.048(2) 0.0238(14) 0.0091(14) 0.0059(12) 0.0021(15)
F2B 0.043(2) 0.059(2) 0.0250(15) -0.0026(16) 0.0101(14) 0.0191(19)
F3B 0.0234(18) 0.099(4) 0.082(3) 0.046(3) -0.004(2) -0.020(2)
F4B 0.061(3) 0.0327(18) 0.049(2) -0.0056(17) 0.001(2) 0.0243(19)

loop_
_atom_type_symbol
_atom_type_description
_atom_type_scat_dispersion_real
_atom_type_scat_dispersion_imag
_atom_type_scat_source
C C 0.0033 0.0016 'International Tables Vol C Tables 4.2.6.8 and 6.1.1.4'
H H 0.0000 0.0000 'International Tables Vol C Tables 4.2.6.8 and 6.1.1.4'
B B 0.0013 0.0007 'International Tables Vol C Tables 4.2.6.8 and 6.1.1.4'
N N 0.0061 0.0033 'International Tables Vol C Tables 4.2.6.8 and 6.1.1.4'
F F 0.0171 0.0103 'International Tables Vol C Tables 4.2.6.8 and 6.1.1.4'
P P 0.1023 0.0942 'International Tables Vol C Tables 4.2.6.8 and 6.1.1.4'
Pd Pd -0.9988 1.0072 'International Tables Vol C Tables 4.2.6.8 and 6.1.1.4'

loop_
_geom_angle_atom_site_label_1
_geom_angle_atom_site_label_2
_geom_angle_atom_site_label_3
_geom_angle
C1A Pd1A C3A 67.03(19)
C1A Pd1A C2A 37.66(19)
C3A Pd1A C2A 37.88(18)
C1A Pd1A P1A 111.13(13)
C3A Pd1A P1A 178.07(13)
C2A Pd1A P1A 140.25(13)
C1A Pd1A P2A 177.11(14)
C3A Pd1A P2A 110.14(14)
C2A Pd1A P2A 139.63(14)
P1A Pd1A P2A 71.70(4)
C1B Pd1B C2B 37.3(2)
C1B Pd1B C3B 67.0(2)
C2B Pd1B C3B 37.55(17)
C1B Pd1B P1B 173.73(18)
C2B Pd1B P1B 141.81(14)
C3B Pd1B P1B 109.36(14)
C1B Pd1B P2B 111.63(15)
C2B Pd1B P2B 142.39(13)
C3B Pd1B P2B 177.27(14)
P1B Pd1B P2B 71.76(4)
N1A P1A C5A 106.9(2)
N1A P1A C6A 109.3(2)
C5A P1A C6A 103.5(2)
N1A P1A Pd1A 91.35(14)
C5A P1A Pd1A 122.68(17)
C6A P1A Pd1A 121.04(15)
N1A P1A P2A 37.69(13)
C5A P1A P2A 119.08(17)
C6A P1A P2A 130.73(15)
Pd1A P1A P2A 54.18(3)
N1A P2A C14A 106.7(2)
N1A P2A C10A 107.0(2)
C14A P2A C10A 112.0(2)
N1A P2A Pd1A 91.08(14)
C14A P2A Pd1A 117.85(16)
C10A P2A Pd1A 118.62(16)
N1A P2A P1A 37.48(14)
C14A P2A P1A 126.16(17)
C10A P2A P1A 116.49(16)
Pd1A P2A P1A 54.11(4)
P1A N1A P2A 104.8(2)
C2A C1A Pd1A 71.6(3)
C1A C2A C3A 116.6(4)
C1A C2A C4A 121.0(4)
C3A C2A C4A 121.0(5)
C1A C2A Pd1A 70.8(3)
C3A C2A Pd1A 70.7(3)
C4A C2A Pd1A 117.7(3)
C2A C3A Pd1A 71.4(3)
C8A C6A C9A 111.0(4)
C8A C6A C7A 109.9(4)
C9A C6A C7A 109.0(4)
C8A C6A P1A 107.3(3)
C9A C6A P1A 110.5(3)
C7A C6A P1A 109.0(3)
C13A C10A C12A 111.1(4)
C13A C10A C11A 107.3(4)
C12A C10A C11A 108.5(4)
C13A C10A P2A 109.8(4)
C12A C10A P2A 113.2(4)
C11A C10A P2A 106.6(3)
C16A C14A C15A 110.3(4)
C16A C14A C17A 107.7(4)
C15A C14A C17A 109.5(4)
C16A C14A P2A 112.2(4)
C15A C14A P2A 111.1(3)
C17A C14A P2A 105.8(3)
C2B C1B Pd1B 71.9(3)
C1B C2B C3B 118.5(5)
C1B C2B C4B 121.1(5)
C3B C2B C4B 118.7(5)
C1B C2B Pd1B 70.8(3)
C3B C2B Pd1B 71.3(3)
C4B C2B Pd1B 116.7(3)
C2B C3B Pd1B 71.1(3)
C9B C6B C7B 109.0(5)
C9B C6B C8B 109.2(5)
C7B C6B C8B 110.5(4)
C9B C6B P1B 109.5(4)
C7B C6B P1B 108.4(4)
C8B C6B P1B 110.3(4)
C12B C10B C13B 111.3(4)
C12B C10B C11B 107.1(4)
C13B C10B C11B 109.2(4)
C12B C10B P2B 110.0(3)
C13B C10B P2B 113.0(3)
C11B C10B P2B 106.0(3)
C16B C14B C15B 109.9(4)
C16B C14B C17B 108.9(4)
C15B C14B C17B 106.9(4)
C16B C14B P2B 111.7(3)
C15B C14B P2B 112.2(4)
C17B C14B P2B 107.1(3)
N1B P1B C5B 110.0(2)
N1B P1B C6B 108.1(2)
C5B P1B C6B 104.2(3)
N1B P1B Pd1B 91.82(13)
C5B P1B Pd1B 116.1(2)
C6B P1B Pd1B 125.29(17)
N1B P1B P2B 37.53(13)
C5B P1B P2B 120.5(2)
C6B P1B P2B 129.53(18)
Pd1B P1B P2B 54.41(3)
N1B P2B C10B 106.6(2)
N1B P2B C14B 106.6(2)
C10B P2B C14B 112.8(2)
N1B P2B Pd1B 91.12(13)
C10B P2B Pd1B 118.56(15)
C14B P2B Pd1B 117.19(15)
N1B P2B P1B 37.40(13)
C10B P2B P1B 118.94(17)
C14B P2B P1B 123.02(16)
Pd1B P2B P1B 53.83(3)
P1B N1B P2B 105.1(2)
F3A' B1A F2A 91.4(16)
F3A' B1A F4A' 109.7(8)
F2A B1A F4A' 104.3(18)
F3A' B1A F4A 118(2)
F2A B1A F4A 109.9(6)
F4A' B1A F4A 11.2(16)
F3A' B1A F1A 113.9(16)
F2A B1A F1A 111.6(6)
F4A' B1A F1A 121.5(15)
F4A B1A F1A 110.3(6)
F3A' B1A F2A' 108.7(9)
F2A B1A F2A' 21.6(10)
F4A' B1A F2A' 108.9(9)
F4A B1A F2A' 110(2)
F1A B1A F2A' 92.3(11)
F3A' B1A F1A' 110.7(8)
F2A B1A F1A' 129.0(10)
F4A' B1A F1A' 109.7(9)
F4A B1A F1A' 99.1(14)
F1A B1A F1A' 17.5(9)
F2A' B1A F1A' 109.1(9)
F3A' B1A F3A 16.8(17)
F2A B1A F3A 107.9(7)
F4A' B1A F3A 101(2)
F4A B1A F3A 107.8(6)
F1A B1A F3A 109.2(6)
F2A' B1A F3A 125.5(18)
F1A' B1A F3A 101.5(13)
F3B B1B F2B 109.3(5)
F3B B1B F4B 110.4(5)
F2B B1B F4B 108.0(5)
F3B B1B F1B 109.7(5)
F2B B1B F1B 109.7(4)
F4B B1B F1B 109.7(5)

loop_
_geom_bond_atom_site_label_1
_geom_bond_atom_site_label_2
_geom_bond_distance
Pd1A C1A 2.174(5)
Pd1A C3A 2.175(5)
Pd1A C2A 2.184(5)
Pd1A P1A 2.2926(11)
Pd1A P2A 2.2946(12)
Pd1B C1B 2.166(5)
Pd1B C2B 2.179(4)
Pd1B C3B 2.182(5)
Pd1B P1B 2.2860(11)
Pd1B P2B 2.3027(11)
P1A N1A 1.691(4)
P1A C5A 1.816(5)
P1A C6A 1.855(5)
P1A P2A 2.6866(16)
P2A N1A 1.699(4)
P2A C14A 1.868(5)
P2A C10A 1.869(5)
C1A C2A 1.407(7)
C2A C3A 1.415(7)
C2A C4A 1.513(7)
C6A C8A 1.522(7)
C6A C9A 1.527(7)
C6A C7A 1.532(7)
C10A C13A 1.533(7)
C10A C12A 1.537(7)
C10A C11A 1.541(7)
C14A C16A 1.527(7)
C14A C15A 1.538(7)
C14A C17A 1.539(7)
C1B C2B 1.390(8)
C2B C3B 1.404(7)
C2B C4B 1.521(7)
C5B P1B 1.819(5)
C6B C9B 1.524(8)
C6B C7B 1.535(7)
C6B C8B 1.550(7)
C6B P1B 1.833(5)
C10B C12B 1.530(7)
C10B C13B 1.543(7)
C10B C11B 1.548(8)
C10B P2B 1.858(5)
C14B C16B 1.529(7)
C14B C15B 1.542(7)
C14B C17B 1.548(7)
C14B P2B 1.865(5)
P1B N1B 1.692(4)
P1B P2B 2.6893(16)
P2B N1B 1.696(4)
B1A F3A' 1.371(9)
B1A F2A 1.371(7)
B1A F4A' 1.382(8)
B1A F4A 1.383(7)
B1A F1A 1.384(7)
B1A F2A' 1.388(9)
B1A F1A' 1.393(8)
B1A F3A 1.399(7)
B1B F3B 1.367(7)
B1B F2B 1.379(7)
B1B F4B 1.384(7)
B1B F1B 1.387(6)

loop_
_geom_torsion_atom_site_label_1
_geom_torsion_atom_site_label_2
_geom_torsion_atom_site_label_3
_geom_torsion_atom_site_label_4
_geom_torsion
C1A Pd1A P1A N1A -172.71(19)
C3A Pd1A P1A N1A -156(4)
C2A Pd1A P1A N1A -142.3(2)
P2A Pd1A P1A N1A 6.69(14)
C1A Pd1A P1A C5A 76.2(2)
C3A Pd1A P1A C5A 93(4)
C2A Pd1A P1A C5A 106.6(3)
P2A Pd1A P1A C5A -104.4(2)
C1A Pd1A P1A C6A -59.1(2)
C3A Pd1A P1A C6A -43(4)
C2A Pd1A P1A C6A -28.7(3)
P2A Pd1A P1A C6A 120.32(19)
C1A Pd1A P1A P2A -179.41(14)
C3A Pd1A P1A P2A -163(4)
C2A Pd1A P1A P2A -149.0(2)
C1A Pd1A P2A N1A 162(3)
C3A Pd1A P2A N1A 172.74(19)
C2A Pd1A P2A N1A 142.8(2)
P1A Pd1A P2A N1A -6.66(14)
C1A Pd1A P2A C14A 53(3)
C3A Pd1A P2A C14A 63.2(2)
C2A Pd1A P2A C14A 33.3(3)
P1A Pd1A P2A C14A -116.19(18)
C1A Pd1A P2A C10A -88(3)
C3A Pd1A P2A C10A -77.2(2)
C2A Pd1A P2A C10A -107.1(3)
P1A Pd1A P2A C10A 103.43(18)
C1A Pd1A P2A P1A 169(3)
C3A Pd1A P2A P1A 179.40(14)
C2A Pd1A P2A P1A 149.46(19)
C5A P1A P2A N1A -79.8(3)
C6A P1A P2A N1A 66.4(3)
Pd1A P1A P2A N1A 169.0(2)
N1A P1A P2A C14A -68.3(3)
C5A P1A P2A C14A -148.2(3)
C6A P1A P2A C14A -1.9(3)
Pd1A P1A P2A C14A 100.69(19)
N1A P1A P2A C10A 83.5(3)
C5A P1A P2A C10A 3.7(3)
C6A P1A P2A C10A 150.0(3)
Pd1A P1A P2A C10A -107.46(18)
N1A P1A P2A Pd1A -169.0(2)
C5A P1A P2A Pd1A 111.1(2)
C6A P1A P2A Pd1A -102.6(2)
C5A P1A N1A P2A 116.0(2)
C6A P1A N1A P2A -132.6(2)
Pd1A P1A N1A P2A -8.89(18)
C14A P2A N1A P1A 128.4(2)
C10A P2A N1A P1A -111.6(2)
Pd1A P2A N1A P1A 8.88(18)
C3A Pd1A C1A C2A -31.4(3)
P1A Pd1A C1A C2A 148.0(2)
P2A Pd1A C1A C2A -21(3)
Pd1A C1A C2A C3A 55.5(4)
Pd1A C1A C2A C4A -111.4(4)
C3A Pd1A C2A C1A 128.7(4)
P1A Pd1A C2A C1A -50.6(3)
P2A Pd1A C2A C1A 178.4(2)
C1A Pd1A C2A C3A -128.7(4)
P1A Pd1A C2A C3A -179.2(2)
P2A Pd1A C2A C3A 49.7(4)
C1A Pd1A C2A C4A 115.7(5)
C3A Pd1A C2A C4A -115.6(5)
P1A Pd1A C2A C4A 65.1(5)
P2A Pd1A C2A C4A -65.9(4)
C1A C2A C3A Pd1A -55.6(4)
C4A C2A C3A Pd1A 111.4(4)
C1A Pd1A C3A C2A 31.2(3)
P1A Pd1A C3A C2A 15(4)
P2A Pd1A C3A C2A -148.2(3)
N1A P1A C6A C8A 174.7(3)
C5A P1A C6A C8A -71.7(4)
Pd1A P1A C6A C8A 70.8(3)
P2A P1A C6A C8A 138.3(3)
N1A P1A C6A C9A -64.1(4)
C5A P1A C6A C9A 49.5(4)
Pd1A P1A C6A C9A -168.0(3)
P2A P1A C6A C9A -100.5(3)
N1A P1A C6A C7A 55.7(4)
C5A P1A C6A C7A 169.3(4)
Pd1A P1A C6A C7A -48.2(4)
P2A P1A C6A C7A 19.3(5)
N1A P2A C10A C13A 166.6(4)
C14A P2A C10A C13A -76.9(4)
Pd1A P2A C10A C13A 65.7(4)
P1A P2A C10A C13A 127.4(3)
N1A P2A C10A C12A -68.6(4)
C14A P2A C10A C12A 48.0(4)
Pd1A P2A C10A C12A -169.5(3)
P1A P2A C10A C12A -107.8(4)
N1A P2A C10A C11A 50.7(4)
C14A P2A C10A C11A 167.2(3)
Pd1A P2A C10A C11A -50.2(4)
P1A P2A C10A C11A 11.5(4)
N1A P2A C14A C16A 162.9(4)
C10A P2A C14A C16A 46.1(4)
Pd1A P2A C14A C16A -96.7(4)
P1A P2A C14A C16A -161.0(3)
N1A P2A C14A C15A 38.9(4)
C10A P2A C14A C15A -77.9(4)
Pd1A P2A C14A C15A 139.3(3)
P1A P2A C14A C15A 75.0(4)
N1A P2A C14A C17A -79.9(3)
C10A P2A C14A C17A 163.3(3)
Pd1A P2A C14A C17A 20.5(4)
P1A P2A C14A C17A -43.7(4)
C3B Pd1B C1B C2B 30.2(3)
P1B Pd1B C1B C2B 85.9(15)
P2B Pd1B C1B C2B -152.4(3)
Pd1B C1B C2B C3B -55.0(4)
Pd1B C1B C2B C4B 110.2(5)
C3B Pd1B C2B C1B -130.5(5)
P1B Pd1B C2B C1B -169.9(3)
P2B Pd1B C2B C1B 45.0(4)
C1B Pd1B C2B C3B 130.5(5)
P1B Pd1B C2B C3B -39.3(4)
P2B Pd1B C2B C3B 175.5(2)
C1B Pd1B C2B C4B -116.0(6)
C3B Pd1B C2B C4B 113.5(5)
P1B Pd1B C2B C4B 74.2(5)
P2B Pd1B C2B C4B -71.0(5)
C1B C2B C3B Pd1B 54.7(4)
C4B C2B C3B Pd1B -110.8(4)
C1B Pd1B C3B C2B -30.0(3)
P1B Pd1B C3B C2B 155.5(3)
P2B Pd1B C3B C2B -91(3)
C9B C6B P1B N1B 66.7(4)
C7B C6B P1B N1B -174.6(4)
C8B C6B P1B N1B -53.5(4)
C9B C6B P1B C5B -176.4(4)
C7B C6B P1B C5B -57.6(4)
C8B C6B P1B C5B 63.5(4)
C9B C6B P1B Pd1B -39.1(4)
C7B C6B P1B Pd1B 79.7(4)
C8B C6B P1B Pd1B -159.2(3)
C9B C6B P1B P2B 31.0(5)
C7B C6B P1B P2B 149.8(3)
C8B C6B P1B P2B -89.1(4)
C1B Pd1B P1B N1B 126.8(15)
C2B Pd1B P1B N1B -155.3(2)
C3B Pd1B P1B N1B -179.5(2)
P2B Pd1B P1B N1B 3.16(14)
C1B Pd1B P1B C5B 13.4(15)
C2B Pd1B P1B C5B 91.3(3)
C3B Pd1B P1B C5B 67.2(3)
P2B Pd1B P1B C5B -110.2(2)
C1B Pd1B P1B C6B -119.5(15)
C2B Pd1B P1B C6B -41.6(3)
C3B Pd1B P1B C6B -65.7(3)
P2B Pd1B P1B C6B 116.9(2)
C1B Pd1B P1B P2B 123.6(15)
C2B Pd1B P1B P2B -158.5(2)
C3B Pd1B P1B P2B 177.37(15)
C12B C10B P2B N1B 168.2(3)
C13B C10B P2B N1B -66.7(4)
C11B C10B P2B N1B 52.8(4)
C12B C10B P2B C14B -75.0(4)
C13B C10B P2B C14B 50.0(4)
C11B C10B P2B C14B 169.5(3)
C12B C10B P2B Pd1B 67.5(4)
C13B C10B P2B Pd1B -167.5(3)
C11B C10B P2B Pd1B -48.0(4)
C12B C10B P2B P1B 129.7(3)
C13B C10B P2B P1B -105.3(4)
C11B C10B P2B P1B 14.2(4)
C16B C14B P2B N1B 34.1(4)
C15B C14B P2B N1B 158.0(4)
C17B C14B P2B N1B -85.1(4)
C16B C14B P2B C10B -82.7(4)
C15B C14B P2B C10B 41.2(4)
C17B C14B P2B C10B 158.2(3)
C16B C14B P2B Pd1B 134.2(3)
C15B C14B P2B Pd1B -101.8(4)
C17B C14B P2B Pd1B 15.1(4)
C16B C14B P2B P1B 71.5(4)
C15B C14B P2B P1B -164.6(3)
C17B C14B P2B P1B -47.7(4)
C1B Pd1B P2B N1B -177.5(2)
C2B Pd1B P2B N1B 155.0(3)
C3B Pd1B P2B N1B -118(3)
P1B Pd1B P2B N1B -3.15(14)
C1B Pd1B P2B C10B -67.9(3)
C2B Pd1B P2B C10B -95.3(3)
C3B Pd1B P2B C10B -8(3)
P1B Pd1B P2B C10B 106.54(18)
C1B Pd1B P2B C14B 73.1(3)
C2B Pd1B P2B C14B 45.6(3)
C3B Pd1B P2B C14B 133(3)
P1B Pd1B P2B C14B -112.54(18)
C1B Pd1B P2B P1B -174.4(2)
C2B Pd1B P2B P1B 158.2(2)
C3B Pd1B P2B P1B -115(3)
C5B P1B P2B N1B -83.3(3)
C6B P1B P2B N1B 65.5(3)
Pd1B P1B P2B N1B 174.8(2)
N1B P1B P2B C10B 79.4(3)
C5B P1B P2B C10B -3.9(3)
C6B P1B P2B C10B 144.9(3)
Pd1B P1B P2B C10B -105.81(17)
N1B P1B P2B C14B -73.3(3)
C5B P1B P2B C14B -156.6(3)
C6B P1B P2B C14B -7.8(3)
Pd1B P1B P2B C14B 101.54(18)
N1B P1B P2B Pd1B -174.8(2)
C5B P1B P2B Pd1B 101.9(2)
C6B P1B P2B Pd1B -109.3(2)
C5B P1B N1B P2B 114.4(3)
C6B P1B N1B P2B -132.4(2)
Pd1B P1B N1B P2B -4.23(18)
C10B P2B N1B P1B -116.1(2)
C14B P2B N1B P1B 123.1(2)
Pd1B P2B N1B P1B 4.19(18)
